data_2204378
loop_
_publ_author_name
'Huo, Fangjun'
'Yin, Caixia'
'Yang, Pin'

_publ_section_title
;
 7a,8,9,10-Tetrahydrobenzo[<i>f</i>]cyclopenta[<i>b</i>]chromen-10-one
;
_journal_issue 10
_journal_name_full 'Acta Crystallographica Section E'
_journal_page_first o1671
_journal_page_last o1673
_journal_paper_doi 10.1107/S1600536804021403
_journal_volume 60
_journal_year 2004
_chemical_formula_iupac 'C16 H12 O2'
_chemical_formula_moiety 'C16 H12 O2'
_chemical_formula_sum 'C16 H12 O2'
_chemical_formula_weight 236.26
_chemical_name_systematic
;
7a,8,9,10-Tetrahydrobenzo[f]cyclopenta[b]chromen-10-one
;
_space_group_IT_number 61
_symmetry_cell_setting orthorhombic
_symmetry_space_group_name_Hall '-P 2ac 2ab'
_symmetry_space_group_name_H-M 'P b c a'
_atom_sites_solution_hydrogens geom
_atom_sites_solution_primary direct
_atom_sites_solution_secondary difmap
_audit_creation_method SHELXL-97
_cell_angle_alpha 90.00
_cell_angle_beta 90.00
_cell_angle_gamma 90.00
_cell_formula_units_Z 8
_cell_length_a 15.5021(19)
_cell_length_b 6.6902(8)
_cell_length_c 22.676(3)
_cell_measurement_reflns_used 2391
_cell_measurement_temperature 298(2)
_cell_measurement_theta_max 22.20
_cell_measurement_theta_min 2.23
_cell_volume 2351.8(5)
_computing_cell_refinement 'SAINT (Bruker, 2000)'
_computing_data_collection 'SMART (Bruker, 2000)'
_computing_data_reduction SAINT
_computing_molecular_graphics 'SHELXTL (Bruker, 1999)'
_computing_publication_material SHELXTL
_computing_structure_refinement 'SHELXL97 (Sheldrick, 2000)'
_computing_structure_solution 'SHELXS97 (Sheldrick, 2000)'
_diffrn_ambient_temperature 298(2)
_diffrn_detector_area_resol_mean '100x100 microns'
_diffrn_measured_fraction_theta_full 0.994
_diffrn_measured_fraction_theta_max 0.994
_diffrn_measurement_device_type 'Bruker SMART CCD area-detector'
_diffrn_measurement_method \w
_diffrn_radiation_monochromator graphite
_diffrn_radiation_source 'fine-focus sealed tube'
_diffrn_radiation_type MoK\a
_diffrn_radiation_wavelength 0.71073
_diffrn_reflns_av_R_equivalents 0.0292
_diffrn_reflns_av_sigmaI/netI 0.0226
_diffrn_reflns_limit_h_max 15
_diffrn_reflns_limit_h_min -17
_diffrn_reflns_limit_k_max 7
_diffrn_reflns_limit_k_min -6
_diffrn_reflns_limit_l_max 25
_diffrn_reflns_limit_l_min -25
_diffrn_reflns_number 9238
_diffrn_reflns_theta_full 23.26
_diffrn_reflns_theta_max 23.26
_diffrn_reflns_theta_min 1.80
_diffrn_standards_decay_% 0
_diffrn_standards_interval_count 0
_diffrn_standards_interval_time 0
_diffrn_standards_number 0
_exptl_absorpt_coefficient_mu 0.087
_exptl_absorpt_correction_T_max 0.9913
_exptl_absorpt_correction_T_min 0.9743
_exptl_absorpt_correction_type multi-scan
_exptl_absorpt_process_details '(SADABS; Sheldrick, 1996)'
_exptl_crystal_colour yellow
_exptl_crystal_density_diffrn 1.335
_exptl_crystal_density_method 'not measured'
_exptl_crystal_description block
_exptl_crystal_F_000 992
_exptl_crystal_size_max 0.30
_exptl_crystal_size_mid 0.30
_exptl_crystal_size_min 0.10
_refine_diff_density_max 0.148
_refine_diff_density_min -0.110
_refine_ls_extinction_method none
_refine_ls_goodness_of_fit_ref 1.036
_refine_ls_hydrogen_treatment constr
_refine_ls_matrix_type full
_refine_ls_number_parameters 163
_refine_ls_number_reflns 1684
_refine_ls_number_restraints 0
_refine_ls_restrained_S_all 1.036
_refine_ls_R_factor_all 0.0466
_refine_ls_R_factor_gt 0.0369
_refine_ls_shift/su_max 0.000
_refine_ls_shift/su_mean 0.000
_refine_ls_structure_factor_coef Fsqd
_refine_ls_weighting_details 'calc w = 1/[\s^2^(Fo^2^)+(0.0514P)^2^+0.3759P] where P = (Fo^2^+2Fc^2^)/3'
_refine_ls_weighting_scheme calc
_refine_ls_wR_factor_gt 0.0918
_refine_ls_wR_factor_ref 0.0983
_reflns_number_gt 1377
_reflns_number_total 1684
_reflns_threshold_expression I>2\s(I)
_cod_data_source_file rn6023.cif
_cod_data_source_block I
_cod_depositor_comments
;
The following automatic conversions were performed:
'_symmetry_cell_setting' value 'Orthorhombic' changed to 'orthorhombic'
according to '/home/saulius/struct/CIF-dictionaries/cif_core.dic'
dictionary named 'cif_core.dic' version 2.4.1 from 2010-06-29.

Automatic conversion script
Id: cif_fix_enum 1527 2010-12-29 10:47:43Z saulius 

The following automatic conversions were performed:

'_symmetry_cell_setting' value 'Orthorhombic' changed to
'orthorhombic' according to
/home/saulius/struct/CIF-dictionaries/cif_core.dic dictionary named
'cif_core.dic' version 2.4.1 from 2010-06-29.

Automatic conversion script
Id: cif_fix_values 1715 2011-07-08 13:25:40Z adriana 
;
_cod_original_cell_volume 2351.7(5)
_cod_database_code 2204378
_cod_database_fobs_code 2204378

loop_
_symmetry_equiv_pos_as_xyz
'x, y, z'
'-x+1/2, -y, z+1/2'
'-x, y+1/2, -z+1/2'
'x+1/2, -y+1/2, -z'
'-x, -y, -z'
'x-1/2, y, -z-1/2'
'x, -y-1/2, z-1/2'
'-x-1/2, y-1/2, z'

loop_
_atom_site_label
_atom_site_fract_x
_atom_site_fract_y
_atom_site_fract_z
_atom_site_U_iso_or_equiv
_atom_site_adp_type
_atom_site_calc_flag
_atom_site_refinement_flags
_atom_site_occupancy
_atom_site_type_symbol
O1 0.67299(9) 0.7902(2) 0.38187(6) 0.0654(4) Uani d . 1 O
O2 0.56894(8) 0.22252(17) 0.47946(5) 0.0523(4) Uani d . 1 O
C1 0.65432(11) 0.6153(3) 0.39012(7) 0.0495(5) Uani d . 1 C
C2 0.64578(11) 0.5161(3) 0.44744(7) 0.0445(4) Uani d . 1 C
C3 0.63133(12) 0.2986(3) 0.43819(7) 0.0466(5) Uani d . 1 C
H3 0.6859 0.2260 0.4424 0.070 Uiso calc R 1 H
C4 0.59852(13) 0.2808(3) 0.37518(7) 0.0545(5) Uani d . 1 C
H4A 0.5360 0.2859 0.3741 0.082 Uiso calc R 1 H
H4B 0.6176 0.1566 0.3574 0.082 Uiso calc R 1 H
C5 0.63751(12) 0.4604(3) 0.34323(8) 0.0550(5) Uani d . 1 C
H5A 0.6908 0.4232 0.3237 0.082 Uiso calc R 1 H
H5B 0.5977 0.5116 0.3139 0.082 Uiso calc R 1 H
C6 0.64313(11) 0.5923(3) 0.50187(7) 0.0468(5) Uani d . 1 C
H6 0.6548 0.7268 0.5084 0.056 Uiso calc R 1 H
C7 0.62163(10) 0.4609(2) 0.55047(7) 0.0420(4) Uani d . 1 C
C8 0.62973(11) 0.5140(3) 0.61157(7) 0.0442(4) Uani d . 1 C
C9 0.67021(12) 0.6915(3) 0.63066(8) 0.0568(5) Uani d . 1 C
H9 0.6941 0.7778 0.6029 0.068 Uiso calc R 1 H
C10 0.67492(14) 0.7385(3) 0.68899(9) 0.0672(6) Uani d . 1 C
H10 0.7017 0.8566 0.7005 0.081 Uiso calc R 1 H
C11 0.64038(14) 0.6125(3) 0.73151(8) 0.0664(6) Uani d . 1 C
H11 0.6437 0.6470 0.7712 0.080 Uiso calc R 1 H
C12 0.60178(12) 0.4389(3) 0.71512(8) 0.0576(5) Uani d . 1 C
H12 0.5793 0.3546 0.7439 0.069 Uiso calc R 1 H
C13 0.59520(11) 0.3842(3) 0.65512(7) 0.0462(5) Uani d . 1 C
C14 0.55474(12) 0.2059(3) 0.63734(8) 0.0557(5) Uani d . 1 C
H14 0.5320 0.1209 0.6658 0.067 Uiso calc R 1 H
C15 0.54805(12) 0.1552(3) 0.57984(8) 0.0549(5) Uani d . 1 C
H15 0.5207 0.0369 0.5691 0.066 Uiso calc R 1 H
C16 0.58241(11) 0.2811(3) 0.53651(7) 0.0433(4) Uani d . 1 C

loop_
_atom_site_aniso_label
_atom_site_aniso_U_11
_atom_site_aniso_U_22
_atom_site_aniso_U_33
_atom_site_aniso_U_12
_atom_site_aniso_U_13
_atom_site_aniso_U_23
O1 0.0775(10) 0.0624(10) 0.0561(8) -0.0140(7) -0.0030(7) 0.0192(7)
O2 0.0670(9) 0.0530(8) 0.0369(7) -0.0174(6) 0.0032(6) -0.0023(6)
C1 0.0442(11) 0.0574(12) 0.0468(10) -0.0019(9) -0.0004(8) 0.0121(9)
C2 0.0430(10) 0.0508(11) 0.0398(10) -0.0053(8) -0.0018(8) 0.0050(8)
C3 0.0530(11) 0.0510(11) 0.0357(9) -0.0014(8) 0.0037(8) 0.0028(8)
C4 0.0705(13) 0.0548(12) 0.0384(10) 0.0005(10) -0.0012(9) -0.0009(8)
C5 0.0597(12) 0.0684(13) 0.0367(10) 0.0037(10) -0.0014(8) 0.0063(9)
C6 0.0505(11) 0.0435(10) 0.0464(11) -0.0087(8) -0.0019(8) 0.0009(8)
C7 0.0428(10) 0.0448(10) 0.0383(9) -0.0027(8) 0.0008(8) -0.0003(8)
C8 0.0439(10) 0.0479(10) 0.0407(10) 0.0018(8) -0.0019(8) -0.0027(8)
C9 0.0656(13) 0.0547(12) 0.0502(11) -0.0107(10) -0.0018(9) -0.0059(9)
C10 0.0797(15) 0.0660(13) 0.0558(13) -0.0094(11) -0.0070(11) -0.0186(11)
C11 0.0769(15) 0.0800(16) 0.0424(11) 0.0066(12) -0.0057(10) -0.0143(11)
C12 0.0669(13) 0.0679(14) 0.0381(10) 0.0038(10) 0.0017(9) -0.0003(10)
C13 0.0476(11) 0.0530(11) 0.0381(9) 0.0046(9) 0.0006(8) 0.0010(9)
C14 0.0681(13) 0.0557(12) 0.0434(11) -0.0081(10) 0.0053(9) 0.0088(9)
C15 0.0705(13) 0.0504(11) 0.0438(10) -0.0185(10) 0.0020(9) 0.0028(9)
C16 0.0488(10) 0.0462(10) 0.0348(9) -0.0033(8) -0.0008(8) -0.0016(8)

loop_
_atom_type_symbol
_atom_type_description
_atom_type_scat_dispersion_real
_atom_type_scat_dispersion_imag
_atom_type_scat_source
C C 0.0033 0.0016 'International Tables Vol C Tables 4.2.6.8 and 6.1.1.4'
H H 0.0000 0.0000 'International Tables Vol C Tables 4.2.6.8 and 6.1.1.4'
O O 0.0106 0.0060 'International Tables Vol C Tables 4.2.6.8 and 6.1.1.4'

loop_
_geom_angle_atom_site_label_1
_geom_angle_atom_site_label_2
_geom_angle_atom_site_label_3
_geom_angle
_geom_angle_publ_flag
C16 O2 C3 114.26(13) y
O1 C1 C2 126.30(17) y
O1 C1 C5 126.32(16) y
C2 C1 C5 107.37(16) y
C6 C2 C1 130.48(17) y
C6 C2 C3 119.94(15) y
C1 C2 C3 109.38(15) y
O2 C3 C2 110.84(14) y
O2 C3 C4 110.99(14) y
C2 C3 C4 105.04(14) y
O2 C3 H3 110.0 ?
C2 C3 H3 110.0 ?
C4 C3 H3 110.0 ?
C3 C4 C5 104.57(14) y
C3 C4 H4A 110.8 ?
C5 C4 H4A 110.8 ?
C3 C4 H4B 110.8 ?
C5 C4 H4B 110.8 ?
H4A C4 H4B 108.9 ?
C1 C5 C4 105.93(14) y
C1 C5 H5A 110.5 ?
C4 C5 H5A 110.5 ?
C1 C5 H5B 110.5 ?
C4 C5 H5B 110.5 ?
H5A C5 H5B 108.7 ?
C2 C6 C7 118.57(16) y
C2 C6 H6 120.7 ?
C7 C6 H6 120.7 ?
C16 C7 C8 118.31(15) ?
C16 C7 C6 117.02(15) ?
C8 C7 C6 124.32(16) ?
C9 C8 C13 117.97(16) ?
C9 C8 C7 122.89(16) ?
C13 C8 C7 119.14(15) ?
C10 C9 C8 121.05(18) ?
C10 C9 H9 119.5 ?
C8 C9 H9 119.5 ?
C9 C10 C11 120.94(19) ?
C9 C10 H10 119.5 ?
C11 C10 H10 119.5 ?
C12 C11 C10 119.93(18) ?
C12 C11 H11 120.0 ?
C10 C11 H11 120.0 ?
C11 C12 C13 121.12(18) ?
C11 C12 H12 119.4 ?
C13 C12 H12 119.4 ?
C14 C13 C12 121.86(17) ?
C14 C13 C8 119.16(15) ?
C12 C13 C8 118.98(17) ?
C15 C14 C13 121.59(17) ?
C15 C14 H14 119.2 ?
C13 C14 H14 119.2 ?
C14 C15 C16 119.78(17) ?
C14 C15 H15 120.1 ?
C16 C15 H15 120.1 ?
O2 C16 C7 122.18(15) y
O2 C16 C15 115.66(15) y
C7 C16 C15 121.98(16) ?

loop_
_geom_bond_atom_site_label_1
_geom_bond_atom_site_label_2
_geom_bond_distance
_geom_bond_publ_flag
O1 C1 1.220(2) y
O2 C16 1.368(2) y
O2 C3 1.4388(19) y
C1 C2 1.466(2) y
C1 C5 1.507(3) y
C2 C6 1.336(2) y
C2 C3 1.487(2) y
C3 C4 1.521(2) y
C3 H3 0.9800 ?
C4 C5 1.528(3) y
C4 H4A 0.9700 ?
C4 H4B 0.9700 ?
C5 H5A 0.9700 ?
C5 H5B 0.9700 ?
C6 C7 1.449(2) y
C6 H6 0.9300 ?
C7 C16 1.384(2) ?
C7 C8 1.436(2) ?
C8 C9 1.411(3) ?
C8 C13 1.419(2) ?
C9 C10 1.362(3) ?
C9 H9 0.9300 ?
C10 C11 1.388(3) ?
C10 H10 0.9300 ?
C11 C12 1.359(3) ?
C11 H11 0.9300 ?
C12 C13 1.412(2) ?
C12 H12 0.9300 ?
C13 C14 1.407(3) ?
C14 C15 1.351(2) ?
C14 H14 0.9300 ?
C15 C16 1.400(2) ?
C15 H15 0.9300 ?

loop_
_geom_hbond_atom_site_label_D
_geom_hbond_atom_site_label_H
_geom_hbond_atom_site_label_A
_geom_hbond_site_symmetry_A
_geom_hbond_distance_DH
_geom_hbond_distance_HA
_geom_hbond_distance_DA
_geom_hbond_angle_DHA
_geom_hbond_publ_flag
C11 H11 O1 7_576 0.93 2.59 3.508(2) 172 y
C15 H15 O2 5_656 0.93 2.48 3.388(2) 165 y
C4 H4A Cg 5_666 0.97 3.03 3.923(2) 154 y
C10 H10 Cg 7_655 0.93 2.95 3.676(2) 136 y

loop_
_geom_torsion_atom_site_label_1
_geom_torsion_atom_site_label_2
_geom_torsion_atom_site_label_3
_geom_torsion_atom_site_label_4
_geom_torsion
O1 C1 C2 C6 11.1(3)
C5 C1 C2 C6 -169.97(17)
O1 C1 C2 C3 -174.15(17)
C5 C1 C2 C3 4.76(19)
C16 O2 C3 C2 -46.80(19)
C16 O2 C3 C4 -163.13(14)
C6 C2 C3 O2 34.9(2)
C1 C2 C3 O2 -140.44(14)
C6 C2 C3 C4 154.88(16)
C1 C2 C3 C4 -20.49(19)
O2 C3 C4 C5 147.55(15)
C2 C3 C4 C5 27.71(19)
O1 C1 C5 C4 -168.21(18)
C2 C1 C5 C4 12.88(19)
C3 C4 C5 C1 -25.04(19)
C1 C2 C6 C7 171.10(16)
C3 C2 C6 C7 -3.2(2)
C2 C6 C7 C16 -17.4(2)
C2 C6 C7 C8 169.65(16)
C16 C7 C8 C9 178.63(16)
C6 C7 C8 C9 -8.5(3)
C16 C7 C8 C13 -1.9(2)
C6 C7 C8 C13 171.02(15)
C13 C8 C9 C10 -0.9(3)
C7 C8 C9 C10 178.57(18)
C8 C9 C10 C11 0.3(3)
C9 C10 C11 C12 0.5(3)
C10 C11 C12 C13 -0.7(3)
C11 C12 C13 C14 -179.40(18)
C11 C12 C13 C8 0.0(3)
C9 C8 C13 C14 -179.80(17)
C7 C8 C13 C14 0.7(2)
C9 C8 C13 C12 0.8(2)
C7 C8 C13 C12 -178.76(16)
C12 C13 C14 C15 179.48(18)
C8 C13 C14 C15 0.1(3)
C13 C14 C15 C16 0.4(3)
C3 O2 C16 C7 29.3(2)
C3 O2 C16 C15 -155.43(15)
C8 C7 C16 O2 177.35(15)
C6 C7 C16 O2 3.9(2)
C8 C7 C16 C15 2.4(3)
C6 C7 C16 C15 -171.00(16)
C14 C15 C16 O2 -176.94(17)
C14 C15 C16 C7 -1.7(3)
